data_7013283
loop_
_publ_author_name
'Bjernemose, Jens K.'
'McKenzie, Christine J.'
'Raithby, Paul R.'
'Teat, Simon J.'

_publ_section_title
;
 Structural characterisation of a water intercalated bis-amide tecton
 and copper promoted monohydration of a dinitrile
;
_journal_issue 13
_journal_name_full 'Dalton Transactions'
_journal_page_first 2639
_journal_paper_doi 10.1039/b306169h
_journal_year 2003
_chemical_compound_source 'synthesis as described'
_chemical_formula_moiety 'Cu 2+,  (C4 H4 N3 O2 -)2, H2 O'
_chemical_formula_structural '[Cu ((OCNH2)2CCN)2] * H2O'
_chemical_formula_sum 'C8 H10 Cu N6 O5'
_chemical_formula_weight 333.76
_chemical_name_common '(Cu(cyma)!2$) * H!2$O'
_space_group_IT_number 15
_symmetry_cell_setting monoclinic
_symmetry_Int_Tables_number 15
_symmetry_space_group_name_Hall '-C 2yc'
_symmetry_space_group_name_H-M 'C 1 2/c 1'
_atom_sites_solution_hydrogens difmap
_atom_sites_solution_primary heavy
_atom_sites_solution_secondary difmap
_audit_conform_dict_location ftp://ftp.iucr.org/pub/cif_core.dic
_audit_conform_dict_name cif_core.dic
_audit_conform_dict_version 2.2
_audit_creation_date 2003-05-19T15:55:24-00:00
_audit_creation_method 'WinGX routine CIF_UPDATE'
_cell_angle_alpha 90
_cell_angle_beta 106.065(2)
_cell_angle_gamma 90
_cell_formula_units_Z 4
_cell_length_a 8.5923(5)
_cell_length_b 11.2749(7)
_cell_length_c 12.5768(8)
_cell_measurement_reflns_used 3031
_cell_measurement_temperature 150(2)
_cell_measurement_theta_max 29.04
_cell_measurement_theta_min 5.97
_cell_measurement_wavelength 0.6893
_cell_volume 1170.83(12)
_computing_cell_refinement 'Bruker SAINT version 6.02a (Bruker, 2000)'
_computing_data_collection 'Bruker SMART version 5.054 (Bruker, 1998)'
_computing_data_reduction 'Bruker SAINT version 6.02a (Bruker, 2000)'
_computing_molecular_graphics 'X-Seed (Barbour, 2001)'
_computing_publication_material 'WinGX publication routines (Farrugia, 1999)'
_computing_structure_refinement 'SHELXL-97 (Sheldrick, 1997)'
_computing_structure_solution 'DIRDIF-99 (Beurskens, 1999)'
_diffrn_ambient_temperature 150(2)
_diffrn_detector_area_resol_mean 8.192
_diffrn_measured_fraction_theta_full 0.96
_diffrn_measured_fraction_theta_max 0.96
_diffrn_measurement_device_type 'Bruker AXS SMART 1K CCD diffractometer'
_diffrn_measurement_method '\w rotation with narrow frames'
_diffrn_radiation_monochromator 'Silicon 111'
_diffrn_radiation_probe x-ray
_diffrn_radiation_type Synchrotron
_diffrn_radiation_wavelength 0.6893
_diffrn_reflns_av_R_equivalents 0.0218
_diffrn_reflns_av_unetI/netI 0.0226
_diffrn_reflns_limit_h_max 11
_diffrn_reflns_limit_h_min -7
_diffrn_reflns_limit_k_max 15
_diffrn_reflns_limit_k_min -14
_diffrn_reflns_limit_l_max 16
_diffrn_reflns_limit_l_min -17
_diffrn_reflns_number 4025
_diffrn_reflns_theta_full 28.57
_diffrn_reflns_theta_max 28.57
_diffrn_reflns_theta_min 2.97
_diffrn_source 'Daresbury SRS Station 9.8'
_diffrn_standards_number 0
_exptl_absorpt_coefficient_mu 1.899
_exptl_absorpt_correction_T_max 0.928
_exptl_absorpt_correction_T_min 0.819
_exptl_absorpt_correction_type multi-scan
_exptl_absorpt_process_details 'SADABS v2.03'
_exptl_crystal_colour 'light green'
_exptl_crystal_density_diffrn 1.893
_exptl_crystal_density_method 'not measured'
_exptl_crystal_description prism
_exptl_crystal_F_000 676
_exptl_crystal_size_max 0.08
_exptl_crystal_size_mid 0.04
_exptl_crystal_size_min 0.04
_refine_diff_density_max 0.848
_refine_diff_density_min -0.552
_refine_diff_density_rms 0.216
_refine_ls_extinction_method none
_refine_ls_goodness_of_fit_ref 1.155
_refine_ls_hydrogen_treatment refxyz
_refine_ls_matrix_type full
_refine_ls_number_parameters 109
_refine_ls_number_reflns 1579
_refine_ls_number_restraints 6
_refine_ls_restrained_S_all 1.156
_refine_ls_R_factor_all 0.0357
_refine_ls_R_factor_gt 0.0338
_refine_ls_shift/su_max 0.004
_refine_ls_shift/su_mean 0
_refine_ls_structure_factor_coef Fsqd
_refine_ls_weighting_details 'calc w=1/[\s^2^(Fo^2^)+(0.0544P)^2^+1.1221P] where P=(Fo^2^+2Fc^2^)/3'
_refine_ls_weighting_scheme calc
_refine_ls_wR_factor_gt 0.0907
_refine_ls_wR_factor_ref 0.0922
_reflns_number_gt 1472
_reflns_number_total 1579
_reflns_threshold_expression >2sigma(I)
_cod_data_source_file b306169h.txt
_cod_data_source_block bath33
_cod_depositor_comments
;
The following automatic conversions were performed:
'_exptl_absorpt_correction_type' value 'Multi-scan' changed to
'multi-scan' according to
'/home/saulius/struct/CIF-dictionaries/cif_core.dic' dictionary named
'cif_core.dic' version 2.4.1 from 2010-06-29.

Automatic conversion script
Id: cif_fix_enum 1527 2010-12-29 10:47:43Z saulius 
;
_cod_original_sg_symbol_H-M C2/c
_cod_database_code 7013283
_refine_ls_hydrogen_treatment_special
;
All hydrogens on hetero atoms are unless otherwise stated located from the
Fourier difference map and in the refinement restrained to have bondlengths
of 1.00(1)\%A. Their thermal factors are set to 1.2*U~iso~ of the atom on
which they are riding.
;

loop_
_symmetry_equiv_pos_as_xyz
'x, y, z'
'-x, y, -z+1/2'
'x+1/2, y+1/2, z'
'-x+1/2, y+1/2, -z+1/2'
'-x, -y, -z'
'x, -y, z-1/2'
'-x+1/2, -y+1/2, -z'
'x+1/2, -y+1/2, z-1/2'

loop_
_atom_site_label
_atom_site_type_symbol
_atom_site_fract_x
_atom_site_fract_y
_atom_site_fract_z
_atom_site_U_iso_or_equiv
_atom_site_adp_type
_atom_site_occupancy
_atom_site_symmetry_multiplicity
_atom_site_calc_flag
_atom_site_refinement_flags
_atom_site_disorder_assembly
_atom_site_disorder_group
Cu1 Cu 0 0 0 0.01884(13) Uani 1 2 d S . .
C1 C 0.15049(19) 0.13100(14) -0.13850(13) 0.0171(3) Uani 1 1 d . . .
C2 C 0.09135(19) 0.24032(14) -0.10652(13) 0.0163(3) Uani 1 1 d . . .
C3 C -0.03346(19) 0.24758(14) -0.05175(13) 0.0173(3) Uani 1 1 d . . .
C4 C 0.1566(2) 0.34702(15) -0.13333(14) 0.0203(3) Uani 1 1 d . . .
N1 N 0.25997(19) 0.13372(13) -0.19648(13) 0.0225(3) Uani 1 1 d D . .
N3 N -0.0993(2) 0.35371(13) -0.04231(15) 0.0255(3) Uani 1 1 d D . .
N4 N 0.2147(2) 0.43336(15) -0.15198(16) 0.0325(4) Uani 1 1 d . . .
O1 O 0.10325(16) 0.02897(12) -0.11517(11) 0.0212(3) Uani 1 1 d . . .
H11 H 0.301(3) 0.2018(13) -0.2127(19) 0.025 Uiso 1 1 d D . .
H12 H 0.290(3) 0.0814(17) -0.2412(16) 0.025 Uiso 1 1 d D . .
O3 O -0.08627(15) 0.15838(11) -0.00957(11) 0.0216(3) Uani 1 1 d . . .
H31 H -0.073(3) 0.4140(15) -0.0779(18) 0.026 Uiso 1 1 d D . .
H32 H -0.1875(19) 0.354(2) -0.0184(18) 0.026 Uiso 1 1 d D . .
O1W O 0 -0.19605(17) -0.25 0.0289(4) Uani 1 2 d SD . .
H1W H 0.043(3) -0.1468(15) -0.1931(9) 0.035 Uiso 1 1 d D . .

loop_
_atom_site_aniso_label
_atom_site_aniso_U_11
_atom_site_aniso_U_22
_atom_site_aniso_U_33
_atom_site_aniso_U_23
_atom_site_aniso_U_13
_atom_site_aniso_U_12
Cu1 0.02299(19) 0.01222(18) 0.0264(2) 0.00407(9) 0.01532(14) 0.00268(9)
C1 0.0183(7) 0.0167(7) 0.0170(7) 0.0012(5) 0.0058(6) -0.0004(5)
C2 0.0170(7) 0.0143(7) 0.0189(7) 0.0016(5) 0.0071(6) -0.0005(5)
C3 0.0158(7) 0.0157(7) 0.0211(7) 0.0022(5) 0.0062(6) 0.0009(5)
C4 0.0206(7) 0.0185(7) 0.0243(8) -0.0003(6) 0.0105(6) 0.0008(6)
N1 0.0262(7) 0.0192(7) 0.0275(7) -0.0009(5) 0.0167(6) -0.0003(5)
N3 0.0260(7) 0.0162(7) 0.0400(9) 0.0061(6) 0.0188(7) 0.0055(5)
N4 0.0399(9) 0.0203(7) 0.0469(10) 0.0012(7) 0.0277(8) -0.0044(7)
O1 0.0280(6) 0.0140(5) 0.0270(6) 0.0022(5) 0.0166(5) 0.0003(5)
O3 0.0230(6) 0.0146(5) 0.0327(6) 0.0057(4) 0.0166(5) 0.0026(4)
O1W 0.0343(10) 0.0232(9) 0.0326(10) 0 0.0149(8) 0

loop_
_atom_type_symbol
_atom_type_description
_atom_type_scat_dispersion_real
_atom_type_scat_dispersion_imag
_atom_type_scat_source
C C 0.0033 0.0016 'International Tables Vol C Tables 4.2.6.8 and 6.1.1.4'
H H 0 0 'International Tables Vol C Tables 4.2.6.8 and 6.1.1.4'
Cu Cu 0.3201 1.2651 'International Tables Vol C Tables 4.2.6.8 and 6.1.1.4'
N N 0.0061 0.0033 'International Tables Vol C Tables 4.2.6.8 and 6.1.1.4'
O O 0.0106 0.006 'International Tables Vol C Tables 4.2.6.8 and 6.1.1.4'

loop_
_geom_angle_atom_site_label_1
_geom_angle_atom_site_label_2
_geom_angle_atom_site_label_3
_geom_angle
_geom_angle_site_symmetry_1
_geom_angle_site_symmetry_3
_geom_angle_publ_flag
O1 Cu1 O1 180.00(10) . 5 ?
O1 Cu1 O3 92.59(5) . . ?
O1 Cu1 O3 87.41(5) 5 . ?
O1 Cu1 O3 87.41(5) . 5 ?
O1 Cu1 O3 92.59(5) 5 5 ?
O3 Cu1 O3 180.00(9) . 5 ?
O1 C1 N1 117.37(15) . . ?
O1 C1 C2 123.29(14) . . ?
N1 C1 C2 119.33(14) . . ?
C4 C2 C3 117.95(14) . . ?
C4 C2 C1 118.20(14) . . ?
C3 C2 C1 123.83(14) . . ?
O3 C3 N3 117.27(15) . . ?
O3 C3 C2 123.75(14) . . ?
N3 C3 C2 118.98(14) . . ?
N4 C4 C2 177.5(2) . . ?
C1 O1 Cu1 124.50(11) . . ?
C3 O3 Cu1 125.56(11) . . ?

loop_
_geom_bond_atom_site_label_1
_geom_bond_atom_site_label_2
_geom_bond_distance
_geom_bond_site_symmetry_2
_geom_bond_publ_flag
Cu1 O1 1.9243(12) . ?
Cu1 O1 1.9243(12) 5 ?
Cu1 O3 1.9245(12) . ?
Cu1 O3 1.9245(12) 5 ?
C1 O1 1.281(2) . ?
C1 N1 1.341(2) . ?
C1 C2 1.433(2) . ?
C2 C4 1.407(2) . ?
C2 C3 1.428(2) . ?
C3 O3 1.2774(19) . ?
C3 N3 1.343(2) . ?
C4 N4 1.147(2) . ?

loop_
_geom_hbond_atom_site_label_D
_geom_hbond_atom_site_label_H
_geom_hbond_atom_site_label_A
_geom_hbond_distance_DH
_geom_hbond_distance_HA
_geom_hbond_distance_DA
_geom_hbond_angle_DHA
_geom_hbond_site_symmetry_A
O1W H1W O1 0.900(9) 2.208(13) 3.044(2) 154.3(14) .
O1W H1W O3 0.900(9) 2.474(14) 3.1698(14) 134.3(17) 5
N1 H11 O1W 0.890(10) 2.219(15) 3.0263(19) 151(2) 3
N1 H12 N4 0.902(10) 2.136(12) 3.002(2) 161(2) 4_544
N3 H32 O3 0.889(10) 2.074(11) 2.953(2) 170(2) 7_455
